data_1540819
loop_
_publ_author_name
'Venables, J.D.'
'Kahn, D.'
'Lye, R.G.'

_publ_section_title
;
 Structure of the ordered compound V6 C5
;
_journal_name_full 'Philosophical Magazine, Serie 6 (1901-1925)'
_journal_page_first 177
_journal_page_last 192
_journal_volume 18
_journal_year 1968
_chemical_formula_sum 'C5 V6'
_chemical_name_systematic 'V6 C5'
_space_group_IT_number 144
_symmetry_space_group_name_Hall 'P 31'
_symmetry_space_group_name_H-M 'P 31'
_cell_angle_alpha 90
_cell_angle_beta 90
_cell_angle_gamma 120
_cell_formula_units_Z 3
_cell_length_a 5.09
_cell_length_b 5.09
_cell_length_c 14.4
_cell_volume 323.094
_citation_journal_id_ASTM PHMAA4
_cod_data_source_file Venables_PHMAA4_1968_425.cif
_cod_data_source_block C5V6
_cod_original_cell_volume 323.0939
_cod_database_code 1540819

loop_
_symmetry_equiv_pos_as_xyz
x,y,z
-y,x-y,z+1/3
-x+y,-x,z+2/3

loop_
_atom_site_label
_atom_site_type_symbol
_atom_site_fract_x
_atom_site_fract_y
_atom_site_fract_z
_atom_site_occupancy
_atom_site_U_iso_or_equiv
C5 C 0.444 0.556 0.167 1 0.0
V3 V 0.111 0.222 0.25 1 0.0
V1 V 0.444 0.889 0.25 1 0.0
V6 V 0.111 0.556 0.083 1 0.0
C2 C 0.778 0.889 0.333 1 0.0
V2 V 0.778 0.556 0.25 1 0.0
C4 C 0.778 0.222 0.167 1 0.0
V5 V 0.444 0.222 0.083 1 0.0
C1 C 0.111 0.555 0.333 1 0.0
V4 V 0.778 0.889 0.083 1 0.0
C3 C 0.444 0.222 0.333 1 0.0
